data_7153382
loop_
_publ_author_name
'Fern\'andez-Moreira, Vanesa'
'Thorp-Greenwood, Flora L'
'Amoroso, Angelo J.'
'Cable, Joanne'
'Court, Jonathan B.'
'Gray, Victoria'
'Hayes, Anthony J.'
'Jenkins, Robert L.'
'Kariuki, Benson M.'
'Lloyd, David'
'Millet, Coralie O.'
'Williams, Catrin Ff'
'Coogan, Michael P.'

_publ_section_title
;
 Uptake and localisation of rhenium fac-tricarbonyl polypyridyls in
 fluorescent cell imaging experiments.
;
_journal_issue 17
_journal_name_full 'Organic &amp; biomolecular chemistry'
_journal_page_first 3888
_journal_page_last 3901
_journal_paper_doi 10.1039/c004610h
_journal_volume 8
_journal_year 2010
_chemical_formula_moiety 'C26 H24 F3 N4 O7 Re S'
_chemical_formula_sum 'C26 H24 F3 N4 O7 Re S'
_chemical_formula_weight 779.75
_chemical_name_common 'rhenium cyclohexylnicotinamide'
_chemical_name_systematic
;
rhenium cyclohexylnicotinamide
;
_space_group_IT_number 14
_symmetry_cell_setting monoclinic
_symmetry_space_group_name_Hall '-P 2ybc'
_symmetry_space_group_name_H-M 'P 1 21/c 1'
_atom_sites_solution_hydrogens geom
_atom_sites_solution_primary direct
_atom_sites_solution_secondary difmap
_audit_creation_method SHELXL-97
_cell_angle_alpha 90.00
_cell_angle_beta 105.8630(10)
_cell_angle_gamma 90.00
_cell_formula_units_Z 4
_cell_length_a 12.1380(3)
_cell_length_b 12.1560(3)
_cell_length_c 19.4130(5)
_cell_measurement_temperature 293(2)
_cell_volume 2755.30(12)
_computing_structure_refinement 'SHELXL-97 (Sheldrick, 1997)'
_computing_structure_solution 'SHELXS-97 (Sheldrick, 1990)'
_diffrn_ambient_temperature 293(2)
_diffrn_measured_fraction_theta_full 0.866
_diffrn_measured_fraction_theta_max 0.866
_diffrn_measurement_device_type KappaCCD
_diffrn_measurement_method CCD
_diffrn_radiation_monochromator graphite
_diffrn_radiation_source 'fine-focus sealed tube'
_diffrn_radiation_type MoK\a
_diffrn_radiation_wavelength 0.71073
_diffrn_reflns_av_R_equivalents 0.0300
_diffrn_reflns_av_sigmaI/netI 0.0586
_diffrn_reflns_limit_h_max 16
_diffrn_reflns_limit_h_min -17
_diffrn_reflns_limit_k_max 16
_diffrn_reflns_limit_k_min -15
_diffrn_reflns_limit_l_max 27
_diffrn_reflns_limit_l_min -27
_diffrn_reflns_number 11446
_diffrn_reflns_theta_full 30.49
_diffrn_reflns_theta_max 30.49
_diffrn_reflns_theta_min 2.45
_exptl_absorpt_coefficient_mu 4.559
_exptl_absorpt_correction_T_max 0.4624
_exptl_absorpt_correction_T_min 0.4624
_exptl_absorpt_correction_type none
_exptl_crystal_colour yellow
_exptl_crystal_density_diffrn 1.880
_exptl_crystal_density_method 'not measured'
_exptl_crystal_description needle
_exptl_crystal_F_000 1528
_exptl_crystal_size_max 0.20
_exptl_crystal_size_mid 0.20
_exptl_crystal_size_min 0.20
_refine_diff_density_max 0.895
_refine_diff_density_min -1.616
_refine_diff_density_rms 0.158
_refine_ls_extinction_method none
_refine_ls_goodness_of_fit_ref 1.071
_refine_ls_hydrogen_treatment constr
_refine_ls_matrix_type full
_refine_ls_number_parameters 379
_refine_ls_number_reflns 7278
_refine_ls_number_restraints 0
_refine_ls_restrained_S_all 1.071
_refine_ls_R_factor_all 0.0514
_refine_ls_R_factor_gt 0.0373
_refine_ls_shift/su_max 0.001
_refine_ls_shift/su_mean 0.000
_refine_ls_structure_factor_coef Fsqd
_refine_ls_weighting_details 'calc w=1/[\s^2^(Fo^2^)+(0.0079P)^2^+5.3262P] where P=(Fo^2^+2Fc^2^)/3'
_refine_ls_weighting_scheme calc
_refine_ls_wR_factor_gt 0.0698
_refine_ls_wR_factor_ref 0.0746
_reflns_number_gt 6007
_reflns_number_total 7278
_reflns_threshold_expression >2sigma(I)
_cod_data_source_file c004610h.txt
_cod_data_source_block C26H24F3N4O7ReS
_cod_original_sg_symbol_H-M P21/c
_cod_database_code 7153382

loop_
_symmetry_equiv_pos_as_xyz
'x, y, z'
'-x, y+1/2, -z+1/2'
'-x, -y, -z'
'x, -y-1/2, z-1/2'

loop_
_atom_site_label
_atom_site_type_symbol
_atom_site_fract_x
_atom_site_fract_y
_atom_site_fract_z
_atom_site_U_iso_or_equiv
_atom_site_adp_type
_atom_site_occupancy
_atom_site_symmetry_multiplicity
_atom_site_calc_flag
_atom_site_refinement_flags
C1 C 0.6205(3) -0.0676(3) 0.2983(2) 0.0222(8) Uani 1 1 d .
H1 H 0.6104 -0.1014 0.3391 0.027 Uiso 1 1 calc R
C2 C 0.6227(4) -0.1321(4) 0.2403(2) 0.0285(10) Uani 1 1 d .
H2 H 0.6170 -0.2082 0.2425 0.034 Uiso 1 1 calc R
C3 C 0.6334(4) -0.0814(4) 0.1787(2) 0.0339(11) Uani 1 1 d .
H3 H 0.6344 -0.1231 0.1388 0.041 Uiso 1 1 calc R
C4 C 0.6427(4) 0.0317(4) 0.1770(2) 0.0275(10) Uani 1 1 d .
H4 H 0.6482 0.0669 0.1356 0.033 Uiso 1 1 calc R
C5 C 0.6438(3) 0.0924(3) 0.2379(2) 0.0187(8) Uani 1 1 d .
C6 C 0.6571(3) 0.2127(3) 0.2414(2) 0.0187(8) Uani 1 1 d .
C7 C 0.6697(3) 0.2762(4) 0.1849(2) 0.0247(9) Uani 1 1 d .
H7 H 0.6717 0.2431 0.1421 0.030 Uiso 1 1 calc R
C8 C 0.6792(4) 0.3899(4) 0.1926(2) 0.0268(9) Uani 1 1 d .
H8 H 0.6871 0.4339 0.1550 0.032 Uiso 1 1 calc R
C9 C 0.6765(3) 0.4359(4) 0.2570(2) 0.0266(9) Uani 1 1 d .
H9 H 0.6821 0.5117 0.2635 0.032 Uiso 1 1 calc R
C10 C 0.6654(4) 0.3681(3) 0.3120(2) 0.0237(9) Uani 1 1 d .
H10 H 0.6646 0.3999 0.3555 0.028 Uiso 1 1 calc R
C11 C 0.9028(4) 0.2129(4) 0.4199(2) 0.0248(9) Uani 1 1 d .
H11 H 0.8719 0.2825 0.4217 0.030 Uiso 1 1 calc R
C12 C 1.0194(4) 0.2035(4) 0.4313(2) 0.0296(10) Uani 1 1 d .
H12 H 1.0662 0.2651 0.4433 0.036 Uiso 1 1 calc R
C13 C 1.0661(4) 0.1024(4) 0.4249(2) 0.0266(9) Uani 1 1 d .
H13 H 1.1445 0.0951 0.4313 0.032 Uiso 1 1 calc R
C14 C 0.9943(3) 0.0104(4) 0.4086(2) 0.0222(9) Uani 1 1 d .
C15 C 0.8783(3) 0.0263(3) 0.4009(2) 0.0219(8) Uani 1 1 d .
H15 H 0.8304 -0.0348 0.3917 0.026 Uiso 1 1 calc R
C16 C 1.0474(3) -0.0979(4) 0.3967(2) 0.0225(9) Uani 1 1 d .
C17 C 1.0193(4) -0.2888(4) 0.3537(3) 0.0312(10) Uani 1 1 d .
H17 H 1.0905 -0.2750 0.3406 0.037 Uiso 1 1 calc R
C18 C 1.0455(4) -0.3687(4) 0.4156(3) 0.0329(11) Uani 1 1 d .
H18A H 0.9775 -0.3786 0.4321 0.039 Uiso 1 1 calc R
H18B H 1.1052 -0.3383 0.4549 0.039 Uiso 1 1 calc R
C19 C 1.0842(4) -0.4804(4) 0.3948(3) 0.0408(12) Uani 1 1 d .
H19A H 1.1573 -0.4722 0.3841 0.049 Uiso 1 1 calc R
H19B H 1.0946 -0.5307 0.4349 0.049 Uiso 1 1 calc R
C20 C 0.9970(5) -0.5282(4) 0.3299(3) 0.0409(12) Uani 1 1 d .
H20A H 1.0264 -0.5962 0.3158 0.049 Uiso 1 1 calc R
H20B H 0.9266 -0.5447 0.3423 0.049 Uiso 1 1 calc R
C21 C 0.9723(5) -0.4479(4) 0.2680(3) 0.0413(12) Uani 1 1 d .
H21A H 0.9136 -0.4784 0.2282 0.050 Uiso 1 1 calc R
H21B H 1.0410 -0.4379 0.2524 0.050 Uiso 1 1 calc R
C22 C 0.9320(4) -0.3352(4) 0.2882(3) 0.0346(11) Uani 1 1 d .
H22A H 0.9225 -0.2848 0.2483 0.042 Uiso 1 1 calc R
H22B H 0.8586 -0.3433 0.2985 0.042 Uiso 1 1 calc R
C23 C 0.4810(3) 0.1540(3) 0.3720(2) 0.0183(8) Uani 1 1 d .
C24 C 0.6609(3) 0.2532(3) 0.4659(2) 0.0218(8) Uani 1 1 d .
C25 C 0.6407(3) 0.0361(3) 0.4613(2) 0.0211(8) Uani 1 1 d .
C26 C 0.6284(4) 0.6717(4) 0.4740(3) 0.0316(10) Uani 1 1 d .
N1 N 0.6327(3) 0.0426(3) 0.29811(16) 0.0187(7) Uani 1 1 d .
N2 N 0.6556(3) 0.2581(3) 0.30541(17) 0.0179(7) Uani 1 1 d .
N3 N 0.8311(3) 0.1258(3) 0.40623(17) 0.0202(7) Uani 1 1 d .
N4 N 0.9776(3) -0.1829(3) 0.3732(2) 0.0311(9) Uani 1 1 d .
H4A H 0.9057 -0.1755 0.3694 0.037 Uiso 1 1 calc R
O1 O 1.1517(2) -0.1022(3) 0.40485(17) 0.0327(7) Uani 1 1 d .
O2 O 0.3827(2) 0.1539(2) 0.36070(16) 0.0265(7) Uani 1 1 d .
O3 O 0.6686(3) 0.3177(3) 0.50990(16) 0.0316(7) Uani 1 1 d .
O4 O 0.6362(3) -0.0284(3) 0.50379(16) 0.0333(7) Uani 1 1 d .
O5 O 0.7711(3) 0.5664(3) 0.42196(18) 0.0365(8) Uani 1 1 d .
O6 O 0.6098(3) 0.6556(3) 0.33919(17) 0.0361(8) Uani 1 1 d .
O7 O 0.7641(2) 0.7668(3) 0.41230(16) 0.0296(7) Uani 1 1 d .
Re1 Re 0.644065(13) 0.146067(12) 0.390359(8) 0.01699(5) Uani 1 1 d .
S1 S 0.70141(9) 0.66381(9) 0.40369(6) 0.0244(2) Uani 1 1 d .
F1 F 0.5740(3) 0.5787(2) 0.47939(17) 0.0516(8) Uani 1 1 d .
F2 F 0.7038(3) 0.6916(3) 0.53734(15) 0.0481(8) Uani 1 1 d .
F3 F 0.5514(2) 0.7526(2) 0.46140(17) 0.0466(8) Uani 1 1 d .

loop_
_atom_site_aniso_label
_atom_site_aniso_U_11
_atom_site_aniso_U_22
_atom_site_aniso_U_33
_atom_site_aniso_U_23
_atom_site_aniso_U_13
_atom_site_aniso_U_12
C1 0.024(2) 0.021(2) 0.021(2) 0.0005(18) 0.0053(16) -0.0015(18)
C2 0.034(2) 0.024(2) 0.029(2) -0.0040(19) 0.0098(19) -0.0010(19)
C3 0.049(3) 0.031(3) 0.024(2) -0.011(2) 0.013(2) -0.003(2)
C4 0.033(2) 0.031(2) 0.020(2) -0.0019(18) 0.0118(18) 0.002(2)
C5 0.0148(17) 0.022(2) 0.0192(19) -0.0010(16) 0.0051(15) 0.0018(16)
C6 0.0154(18) 0.024(2) 0.0165(18) 0.0008(17) 0.0048(15) 0.0005(16)
C7 0.024(2) 0.031(2) 0.021(2) 0.0024(18) 0.0085(17) 0.0052(19)
C8 0.027(2) 0.028(2) 0.028(2) 0.0055(19) 0.0111(18) -0.0002(19)
C9 0.027(2) 0.026(2) 0.028(2) 0.0040(19) 0.0094(18) -0.0041(19)
C10 0.027(2) 0.021(2) 0.022(2) -0.0025(17) 0.0053(17) -0.0021(18)
C11 0.028(2) 0.023(2) 0.023(2) -0.0032(18) 0.0070(18) -0.0019(18)
C12 0.029(2) 0.023(2) 0.036(3) 0.001(2) 0.007(2) -0.0044(19)
C13 0.0182(19) 0.032(2) 0.028(2) -0.002(2) 0.0034(17) -0.0042(18)
C14 0.022(2) 0.028(2) 0.0167(19) 0.0018(17) 0.0064(16) 0.0004(18)
C15 0.024(2) 0.024(2) 0.0173(19) -0.0019(17) 0.0054(16) -0.0037(17)
C16 0.0198(19) 0.028(2) 0.020(2) -0.0010(18) 0.0069(16) 0.0017(17)
C17 0.025(2) 0.030(2) 0.044(3) -0.010(2) 0.017(2) -0.0038(19)
C18 0.023(2) 0.034(3) 0.038(3) -0.008(2) 0.0028(19) 0.007(2)
C19 0.033(3) 0.035(3) 0.053(3) -0.006(2) 0.007(2) 0.008(2)
C20 0.051(3) 0.029(3) 0.046(3) -0.011(2) 0.019(3) 0.000(2)
C21 0.052(3) 0.041(3) 0.035(3) -0.015(2) 0.018(2) -0.008(3)
C22 0.041(3) 0.033(3) 0.031(3) 0.000(2) 0.012(2) -0.004(2)
C23 0.0208(19) 0.0165(19) 0.0185(19) -0.0017(16) 0.0066(16) 0.0007(16)
C24 0.022(2) 0.021(2) 0.025(2) 0.0001(18) 0.0090(17) -0.0029(17)
C25 0.021(2) 0.021(2) 0.022(2) 0.0008(17) 0.0069(16) -0.0002(17)
C26 0.032(2) 0.034(3) 0.035(3) 0.001(2) 0.019(2) -0.003(2)
N1 0.0179(16) 0.0223(17) 0.0156(15) -0.0041(14) 0.0043(13) 0.0007(14)
N2 0.0165(15) 0.0194(17) 0.0181(16) 0.0002(14) 0.0051(13) -0.0021(14)
N3 0.0192(16) 0.0252(18) 0.0155(16) 0.0007(14) 0.0037(13) -0.0021(14)
N4 0.0214(18) 0.0255(19) 0.051(2) -0.0064(18) 0.0170(17) -0.0042(16)
O1 0.0220(15) 0.0324(18) 0.045(2) -0.0042(15) 0.0120(14) -0.0006(14)
O2 0.0194(14) 0.0293(16) 0.0314(16) 0.0023(13) 0.0079(12) 0.0002(13)
O3 0.0334(18) 0.0372(18) 0.0278(17) -0.0110(15) 0.0145(14) -0.0056(15)
O4 0.0372(18) 0.0327(18) 0.0308(17) 0.0084(15) 0.0108(14) -0.0033(15)
O5 0.0310(17) 0.0344(18) 0.046(2) -0.0013(16) 0.0143(15) 0.0042(15)
O6 0.0294(17) 0.048(2) 0.0286(17) 0.0004(15) 0.0039(14) -0.0062(15)
O7 0.0252(15) 0.0306(17) 0.0359(17) 0.0025(14) 0.0135(13) -0.0055(13)
Re1 0.01863(8) 0.01834(9) 0.01497(8) -0.00054(7) 0.00622(6) -0.00016(7)
S1 0.0213(5) 0.0281(6) 0.0255(5) -0.0001(4) 0.0095(4) -0.0026(4)
F1 0.0563(19) 0.0421(17) 0.070(2) 0.0038(16) 0.0393(17) -0.0160(15)
F2 0.0541(19) 0.066(2) 0.0276(15) -0.0042(15) 0.0161(14) -0.0075(16)
F3 0.0336(15) 0.0455(18) 0.070(2) -0.0041(16) 0.0290(15) 0.0052(14)

loop_
_atom_type_symbol
_atom_type_description
_atom_type_scat_dispersion_real
_atom_type_scat_dispersion_imag
_atom_type_scat_source
C C 0.0033 0.0016 'International Tables Vol C Tables 4.2.6.8 and 6.1.1.4'
H H 0.0000 0.0000 'International Tables Vol C Tables 4.2.6.8 and 6.1.1.4'
N N 0.0061 0.0033 'International Tables Vol C Tables 4.2.6.8 and 6.1.1.4'
O O 0.0106 0.0060 'International Tables Vol C Tables 4.2.6.8 and 6.1.1.4'
Re Re -1.0185 7.2310 'International Tables Vol C Tables 4.2.6.8 and 6.1.1.4'
S S 0.1246 0.1234 'International Tables Vol C Tables 4.2.6.8 and 6.1.1.4'
F F 0.0171 0.0103 'International Tables Vol C Tables 4.2.6.8 and 6.1.1.4'

loop_
_geom_angle_atom_site_label_1
_geom_angle_atom_site_label_2
_geom_angle_atom_site_label_3
_geom_angle
N1 C1 C2 122.5(4)
N1 C1 H1 118.8
C2 C1 H1 118.8
C1 C2 C3 118.7(4)
C1 C2 H2 120.7
C3 C2 H2 120.7
C4 C3 C2 119.5(4)
C4 C3 H3 120.3
C2 C3 H3 120.3
C3 C4 C5 119.4(4)
C3 C4 H4 120.3
C5 C4 H4 120.3
N1 C5 C4 121.1(4)
N1 C5 C6 116.0(3)
C4 C5 C6 122.9(4)
N2 C6 C7 121.9(4)
N2 C6 C5 114.6(3)
C7 C6 C5 123.5(4)
C6 C7 C8 119.5(4)
C6 C7 H7 120.2
C8 C7 H7 120.2
C9 C8 C7 118.5(4)
C9 C8 H8 120.7
C7 C8 H8 120.7
C8 C9 C10 119.3(4)
C8 C9 H9 120.3
C10 C9 H9 120.3
N2 C10 C9 122.9(4)
N2 C10 H10 118.6
C9 C10 H10 118.6
N3 C11 C12 123.1(4)
N3 C11 H11 118.5
C12 C11 H11 118.5
C13 C12 C11 119.4(4)
C13 C12 H12 120.3
C11 C12 H12 120.3
C12 C13 C14 119.3(4)
C12 C13 H13 120.4
C14 C13 H13 120.4
C15 C14 C13 117.6(4)
C15 C14 C16 124.6(4)
C13 C14 C16 117.7(4)
N3 C15 C14 123.6(4)
N3 C15 H15 118.2
C14 C15 H15 118.2
O1 C16 N4 123.0(4)
O1 C16 C14 118.9(4)
N4 C16 C14 118.0(4)
N4 C17 C18 111.7(4)
N4 C17 C22 109.2(4)
C18 C17 C22 111.8(4)
N4 C17 H17 108.0
C18 C17 H17 108.0
C22 C17 H17 108.0
C17 C18 C19 112.0(4)
C17 C18 H18A 109.2
C19 C18 H18A 109.2
C17 C18 H18B 109.2
C19 C18 H18B 109.2
H18A C18 H18B 107.9
C20 C19 C18 111.4(4)
C20 C19 H19A 109.4
C18 C19 H19A 109.4
C20 C19 H19B 109.4
C18 C19 H19B 109.4
H19A C19 H19B 108.0
C21 C20 C19 110.7(4)
C21 C20 H20A 109.5
C19 C20 H20A 109.5
C21 C20 H20B 109.5
C19 C20 H20B 109.5
H20A C20 H20B 108.1
C20 C21 C22 112.2(4)
C20 C21 H21A 109.2
C22 C21 H21A 109.2
C20 C21 H21B 109.2
C22 C21 H21B 109.2
H21A C21 H21B 107.9
C17 C22 C21 110.2(4)
C17 C22 H22A 109.6
C21 C22 H22A 109.6
C17 C22 H22B 109.6
C21 C22 H22B 109.6
H22A C22 H22B 108.1
O2 C23 Re1 177.0(3)
O3 C24 Re1 178.5(4)
O4 C25 Re1 178.3(4)
F1 C26 F3 107.7(4)
F1 C26 F2 108.2(4)
F3 C26 F2 107.7(4)
F1 C26 S1 111.6(3)
F3 C26 S1 111.2(3)
F2 C26 S1 110.3(3)
C1 N1 C5 118.8(3)
C1 N1 Re1 124.0(3)
C5 N1 Re1 117.2(3)
C10 N2 C6 117.8(3)
C10 N2 Re1 124.9(3)
C6 N2 Re1 117.3(3)
C11 N3 C15 116.9(3)
C11 N3 Re1 121.3(3)
C15 N3 Re1 121.8(3)
C16 N4 C17 122.3(4)
C16 N4 H4A 118.9
C17 N4 H4A 118.9
C23 Re1 C25 86.85(16)
C23 Re1 C24 89.79(16)
C25 Re1 C24 86.73(17)
C23 Re1 N1 92.68(14)
C25 Re1 N1 100.36(15)
C24 Re1 N1 172.61(15)
C23 Re1 N2 96.04(14)
C25 Re1 N2 174.46(14)
C24 Re1 N2 97.99(15)
N1 Re1 N2 74.83(12)
C23 Re1 N3 175.68(14)
C25 Re1 N3 92.55(14)
C24 Re1 N3 94.45(15)
N1 Re1 N3 83.21(12)
N2 Re1 N3 84.21(12)
O6 S1 O5 114.9(2)
O6 S1 O7 114.70(19)
O5 S1 O7 115.24(19)
O6 S1 C26 103.8(2)
O5 S1 C26 103.4(2)
O7 S1 C26 102.4(2)

loop_
_geom_bond_atom_site_label_1
_geom_bond_atom_site_label_2
_geom_bond_distance
C1 N1 1.349(5)
C1 C2 1.377(6)
C1 H1 0.9300
C2 C3 1.382(6)
C2 H2 0.9300
C3 C4 1.380(6)
C3 H3 0.9300
C4 C5 1.389(5)
C4 H4 0.9300
C5 N1 1.356(5)
C5 C6 1.472(6)
C6 N2 1.363(5)
C6 C7 1.384(5)
C7 C8 1.392(6)
C7 H7 0.9300
C8 C9 1.379(6)
C8 H8 0.9300
C9 C10 1.384(6)
C9 H9 0.9300
C10 N2 1.346(5)
C10 H10 0.9300
C11 N3 1.349(5)
C11 C12 1.376(6)
C11 H11 0.9300
C12 C13 1.374(6)
C12 H12 0.9300
C13 C14 1.399(6)
C13 H13 0.9300
C14 C15 1.388(5)
C14 C16 1.511(6)
C15 N3 1.354(5)
C15 H15 0.9300
C16 O1 1.233(5)
C16 N4 1.336(5)
C17 N4 1.470(6)
C17 C18 1.510(7)
C17 C22 1.523(6)
C17 H17 0.9800
C18 C19 1.526(6)
C18 H18A 0.9700
C18 H18B 0.9700
C19 C20 1.521(7)
C19 H19A 0.9700
C19 H19B 0.9700
C20 C21 1.514(7)
C20 H20A 0.9700
C20 H20B 0.9700
C21 C22 1.540(7)
C21 H21A 0.9700
C21 H21B 0.9700
C22 H22A 0.9700
C22 H22B 0.9700
C23 O2 1.153(5)
C23 Re1 1.915(4)
C24 O3 1.144(5)
C24 Re1 1.930(4)
C25 O4 1.149(5)
C25 Re1 1.928(4)
C26 F1 1.328(5)
C26 F3 1.332(5)
C26 F2 1.338(5)
C26 S1 1.822(5)
N1 Re1 2.161(3)
N2 Re1 2.172(3)
N3 Re1 2.220(3)
N4 H4A 0.8600
O5 S1 1.442(3)
O6 S1 1.433(3)
O7 S1 1.451(3)

loop_
_geom_torsion_atom_site_label_1
_geom_torsion_atom_site_label_2
_geom_torsion_atom_site_label_3
_geom_torsion_atom_site_label_4
_geom_torsion
N1 C1 C2 C3 -2.4(6)
C1 C2 C3 C4 0.5(7)
C2 C3 C4 C5 1.5(7)
C3 C4 C5 N1 -1.8(6)
C3 C4 C5 C6 178.0(4)
N1 C5 C6 N2 -0.5(5)
C4 C5 C6 N2 179.7(4)
N1 C5 C6 C7 179.9(4)
C4 C5 C6 C7 0.1(6)
N2 C6 C7 C8 -1.1(6)
C5 C6 C7 C8 178.5(4)
C6 C7 C8 C9 0.4(6)
C7 C8 C9 C10 0.4(6)
C8 C9 C10 N2 -0.8(6)
N3 C11 C12 C13 3.7(7)
C11 C12 C13 C14 -1.6(6)
C12 C13 C14 C15 -1.2(6)
C12 C13 C14 C16 175.7(4)
C13 C14 C15 N3 2.1(6)
C16 C14 C15 N3 -174.5(4)
C15 C14 C16 O1 179.8(4)
C13 C14 C16 O1 3.2(6)
C15 C14 C16 N4 4.1(6)
C13 C14 C16 N4 -172.6(4)
N4 C17 C18 C19 177.7(4)
C22 C17 C18 C19 54.8(5)
C17 C18 C19 C20 -54.9(6)
C18 C19 C20 C21 54.9(6)
C19 C20 C21 C22 -55.7(6)
N4 C17 C22 C21 -178.4(4)
C18 C17 C22 C21 -54.2(5)
C20 C21 C22 C17 55.2(6)
C2 C1 N1 C5 2.1(6)
C2 C1 N1 Re1 -174.7(3)
C4 C5 N1 C1 0.0(5)
C6 C5 N1 C1 -179.8(3)
C4 C5 N1 Re1 177.1(3)
C6 C5 N1 Re1 -2.7(4)
C9 C10 N2 C6 0.1(6)
C9 C10 N2 Re1 177.7(3)
C7 C6 N2 C10 0.8(6)
C5 C6 N2 C10 -178.9(3)
C7 C6 N2 Re1 -176.9(3)
C5 C6 N2 Re1 3.4(4)
C12 C11 N3 C15 -2.7(6)
C12 C11 N3 Re1 178.8(3)
C14 C15 N3 C11 -0.2(6)
C14 C15 N3 Re1 178.2(3)
O1 C16 N4 C17 -1.3(7)
C14 C16 N4 C17 174.3(4)
C18 C17 N4 C16 93.9(5)
C22 C17 N4 C16 -141.8(4)
O2 C23 Re1 C25 -51(7)
O2 C23 Re1 C24 -138(7)
O2 C23 Re1 N1 49(7)
O2 C23 Re1 N2 124(7)
O2 C23 Re1 N3 31(8)
O4 C25 Re1 C23 -24(13)
O4 C25 Re1 C24 66(13)
O4 C25 Re1 N1 -116(13)
O4 C25 Re1 N2 -146(12)
O4 C25 Re1 N3 160(13)
O3 C24 Re1 C23 -31(14)
O3 C24 Re1 C25 -118(14)
O3 C24 Re1 N1 79(15)
O3 C24 Re1 N2 65(14)
O3 C24 Re1 N3 150(14)
C1 N1 Re1 C23 -84.2(3)
C5 N1 Re1 C23 98.9(3)
C1 N1 Re1 C25 3.1(3)
C5 N1 Re1 C25 -173.8(3)
C1 N1 Re1 C24 166.4(10)
C5 N1 Re1 C24 -10.5(12)
C1 N1 Re1 N2 -179.7(3)
C5 N1 Re1 N2 3.4(3)
C1 N1 Re1 N3 94.4(3)
C5 N1 Re1 N3 -82.5(3)
C10 N2 Re1 C23 87.7(3)
C6 N2 Re1 C23 -94.8(3)
C10 N2 Re1 C25 -151.1(14)
C6 N2 Re1 C25 26.4(16)
C10 N2 Re1 C24 -3.0(3)
C6 N2 Re1 C24 174.6(3)
C10 N2 Re1 N1 178.8(3)
C6 N2 Re1 N1 -3.6(3)
C10 N2 Re1 N3 -96.7(3)
C6 N2 Re1 N3 80.9(3)
C11 N3 Re1 C23 150.7(18)
C15 N3 Re1 C23 -28(2)
C11 N3 Re1 C25 -127.4(3)
C15 N3 Re1 C25 54.2(3)
C11 N3 Re1 C24 -40.5(3)
C15 N3 Re1 C24 141.2(3)
C11 N3 Re1 N1 132.5(3)
C15 N3 Re1 N1 -45.9(3)
C11 N3 Re1 N2 57.1(3)
C15 N3 Re1 N2 -121.3(3)
F1 C26 S1 O6 66.3(4)
F3 C26 S1 O6 -53.9(4)
F2 C26 S1 O6 -173.4(3)
F1 C26 S1 O5 -53.9(4)
F3 C26 S1 O5 -174.2(3)
F2 C26 S1 O5 66.4(4)
F1 C26 S1 O7 -174.0(3)
F3 C26 S1 O7 65.8(4)
F2 C26 S1 O7 -53.7(4)
